data_1574074
loop_
_publ_author_name
'Saddington, Artemis'
'Yao, Shenglai'
'Lorent, Christian'
'Driess, Matthias'

_publ_section_title
;
 Redox non-innocent bis-silylene aluminium complexes with a carborane
 backbone
;
_journal_issue 15
_journal_name_full 'Chemical Science'
_journal_page_first 6383
_journal_page_last 6391
_journal_paper_doi 10.1039/D5SC01104C
_journal_volume 16
_journal_year 2025
_chemical_formula_sum 'C32 H56 Al2 B10 I3 N4 Si2'
_chemical_formula_weight 1095.74
_space_group_crystal_system triclinic
_space_group_IT_number 2
_space_group_name_Hall '-P 1'
_space_group_name_H-M_alt 'P -1'
_atom_sites_solution_hydrogens geom
_audit_creation_method 'CrysAlisPro 1.171.40.67a (Rigaku OD, 2019)'
_audit_update_record
;
2025-01-20 deposited with the CCDC.	2025-03-07 downloaded from the CCDC.
;
_cell_angle_alpha 109.939(3)
_cell_angle_beta 102.833(3)
_cell_angle_gamma 100.765(3)
_cell_formula_units_Z 2
_cell_length_a 12.2257(3)
_cell_length_b 13.2295(4)
_cell_length_c 17.0355(7)
_cell_measurement_reflns_used 7540
_cell_measurement_temperature 150(2)
_cell_measurement_theta_max 72.2420
_cell_measurement_theta_min 2.8740
_cell_volume 2419.65(16)
_computing_cell_refinement 'CrysAlisPro 1.171.40.67a (Rigaku OD, 2019)'
_computing_data_collection 'CrysAlisPro 1.171.40.67a (Rigaku OD, 2019)'
_computing_data_reduction 'CrysAlisPro 1.171.40.67a (Rigaku OD, 2019)'
_computing_structure_refinement 'SHELXL-2018/3 (Sheldrick, 2018)'
_computing_structure_solution 'SHELXT 2018/2 (Sheldrick, 2018)'
_diffrn_ambient_temperature 150(2)
_diffrn_measured_fraction_theta_full 0.999
_diffrn_measured_fraction_theta_max 0.999
_diffrn_measurement_device 'four-circle diffractometer'
_diffrn_measurement_device_type 'SuperNova, Single source at offset/far, Atlas'
_diffrn_radiation_monochromator mirror
_diffrn_radiation_type CuK\a
_diffrn_radiation_wavelength 1.54184
_diffrn_reflns_av_R_equivalents 0.0471
_diffrn_reflns_av_unetI/netI 0.0555
_diffrn_reflns_Laue_measured_fraction_full 0.999
_diffrn_reflns_Laue_measured_fraction_max 0.999
_diffrn_reflns_limit_h_max 11
_diffrn_reflns_limit_h_min -14
_diffrn_reflns_limit_k_max 15
_diffrn_reflns_limit_k_min -15
_diffrn_reflns_limit_l_max 20
_diffrn_reflns_limit_l_min -19
_diffrn_reflns_number 17085
_diffrn_reflns_point_group_measured_fraction_full 0.999
_diffrn_reflns_point_group_measured_fraction_max 0.999
_diffrn_reflns_theta_full 67.493
_diffrn_reflns_theta_max 67.493
_diffrn_reflns_theta_min 2.902
_exptl_absorpt_coefficient_mu 16.242
_exptl_absorpt_correction_T_max 1.00000
_exptl_absorpt_correction_T_min 0.07382
_exptl_absorpt_correction_type multi-scan
_exptl_absorpt_process_details
;
CrysAlisPro 1.171.40.67a (Rigaku Oxford Diffraction, 2019)
Empirical absorption correction using spherical harmonics,
 implemented in SCALE3 ABSPACK scaling algorithm.
;
_exptl_crystal_colour orange
_exptl_crystal_density_diffrn 1.504
_exptl_crystal_description prism
_exptl_crystal_F_000 1078
_exptl_crystal_size_max 0.190
_exptl_crystal_size_mid 0.140
_exptl_crystal_size_min 0.080
_refine_diff_density_max 2.275
_refine_diff_density_min -2.052
_refine_diff_density_rms 0.151
_refine_ls_extinction_method none
_refine_ls_goodness_of_fit_ref 1.044
_refine_ls_hydrogen_treatment constr
_refine_ls_matrix_type full
_refine_ls_number_parameters 490
_refine_ls_number_reflns 8728
_refine_ls_number_restraints 0
_refine_ls_restrained_S_all 1.044
_refine_ls_R_factor_all 0.0572
_refine_ls_R_factor_gt 0.0482
_refine_ls_shift/su_max 0.001
_refine_ls_shift/su_mean 0.000
_refine_ls_structure_factor_coef Fsqd
_refine_ls_weighting_details 'w=1/[\s^2^(Fo^2^)+(0.0816P)^2^] where P=(Fo^2^+2Fc^2^)/3'
_refine_ls_weighting_scheme calc
_refine_ls_wR_factor_gt 0.1250
_refine_ls_wR_factor_ref 0.1349
_reflns_Friedel_coverage 0.000
_reflns_number_gt 7419
_reflns_number_total 8728
_reflns_threshold_expression 'I > 2\s(I)'
_cod_data_source_file d5sc01104c2.cif
_cod_data_source_block 6
_cod_depositor_comments 'Adding full bibliography for 1574073--1574078.cif.'
_cod_original_cell_volume 2419.65(15)
_cod_database_code 1574074
_shelx_shelxl_version_number 2018/3
_shelx_space_group_comment
;
The symmetry employed for this shelxl refinement is uniquely defined
by the following loop, which should always be used as a source of
symmetry information in preference to the above space-group names.
They are only intended as comments.
;
_shelx_estimated_absorpt_t_min 0.148
_shelx_estimated_absorpt_t_max 0.357

loop_
_space_group_symop_operation_xyz
'x, y, z'
'-x, -y, -z'

loop_
_atom_site_label
_atom_site_type_symbol
_atom_site_fract_x
_atom_site_fract_y
_atom_site_fract_z
_atom_site_U_iso_or_equiv
_atom_site_adp_type
_atom_site_occupancy
_atom_site_site_symmetry_order
_atom_site_calc_flag
_atom_site_refinement_flags_posn
_atom_site_refinement_flags_adp
_atom_site_refinement_flags_occupancy
_atom_site_disorder_assembly
_atom_site_disorder_group
I3 I 0.67349(3) 0.56033(3) 0.33535(2) 0.03711(12) Uani 1 1 d . . . . .
I1 I 0.56490(3) 0.86035(3) 0.41811(2) 0.04044(12) Uani 1 1 d . . . . .
I2 I 0.51710(3) 0.67878(3) 0.16191(2) 0.04169(12) Uani 1 1 d . . . . .
Si1 Si 0.17333(9) 0.57288(9) 0.29208(8) 0.0151(2) Uani 1 1 d . . . . .
Si2 Si 0.28125(9) 0.36820(9) 0.23698(7) 0.0155(2) Uani 1 1 d . . . . .
Al1 Al 0.35362(9) 0.55105(9) 0.33019(8) 0.0135(2) Uani 1 1 d . . . . .
Al2 Al 0.51672(11) 0.65920(11) 0.30567(9) 0.0229(3) Uani 1 1 d . . . . .
N1 N 0.1184(3) 0.6682(3) 0.2492(2) 0.0190(8) Uani 1 1 d . . . . .
N3 N 0.3229(3) 0.2842(3) 0.1455(2) 0.0202(8) Uani 1 1 d . . . . .
N2 N 0.1230(3) 0.6636(3) 0.3748(2) 0.0171(7) Uani 1 1 d . . . . .
N4 N 0.3368(3) 0.2640(3) 0.2670(2) 0.0208(8) Uani 1 1 d . . . . .
C4 C 0.3610(3) 0.2256(4) 0.1915(3) 0.0192(9) Uani 1 1 d . . . . .
C3 C 0.0962(3) 0.7198(3) 0.3242(3) 0.0174(9) Uani 1 1 d . . . . .
C10 C 0.0458(4) 0.8160(4) 0.3436(3) 0.0210(9) Uani 1 1 d . . . . .
C21 C 0.1304(4) 0.6954(4) 0.4698(3) 0.0199(9) Uani 1 1 d . . . . .
C1 C 0.0566(3) 0.4295(3) 0.2360(3) 0.0171(9) Uani 1 1 d . . . . .
C2 C 0.1130(3) 0.3201(3) 0.2080(3) 0.0181(9) Uani 1 1 d . . . . .
C11 C 0.4174(4) 0.1348(4) 0.1633(3) 0.0240(10) Uani 1 1 d . . . . .
C29 C 0.3722(4) 0.2407(4) 0.3475(3) 0.0231(10) Uani 1 1 d . . . . .
C17 C 0.1269(4) 0.7080(4) 0.1782(3) 0.0244(10) Uani 1 1 d . . . . .
C25 C 0.3443(4) 0.2859(4) 0.0620(3) 0.0219(9) Uani 1 1 d . . . . .
C5 C 0.1159(4) 0.9261(4) 0.3860(3) 0.0271(10) Uani 1 1 d . . . . .
H5 H 0.198662 0.942089 0.405602 0.032 Uiso 1 1 calc R U . . .
C16 C 0.3477(4) 0.0267(4) 0.1099(3) 0.0291(11) Uani 1 1 d . . . . .
H16 H 0.265225 0.011839 0.088753 0.035 Uiso 1 1 calc R U . . .
C12 C 0.5381(4) 0.1566(4) 0.1942(3) 0.0272(11) Uani 1 1 d . . . . .
H12 H 0.586235 0.231054 0.230095 0.033 Uiso 1 1 calc R U . . .
C22 C 0.2317(4) 0.8011(4) 0.5255(3) 0.0281(11) Uani 1 1 d . . . . .
H22A H 0.302578 0.790914 0.509961 0.042 Uiso 1 1 calc R U . . .
H22B H 0.245122 0.815663 0.587768 0.042 Uiso 1 1 calc R U . . .
H22C H 0.212674 0.864932 0.514725 0.042 Uiso 1 1 calc R U . . .
C24 C 0.1553(4) 0.5985(4) 0.4936(3) 0.0282(11) Uani 1 1 d . . . . .
H24A H 0.087144 0.532103 0.461901 0.042 Uiso 1 1 calc R U . . .
H24B H 0.171122 0.620159 0.556945 0.042 Uiso 1 1 calc R U . . .
H24C H 0.223627 0.581124 0.477110 0.042 Uiso 1 1 calc R U . . .
C30 C 0.5029(4) 0.3018(5) 0.3964(4) 0.0367(13) Uani 1 1 d . . . . .
H30A H 0.549766 0.270512 0.359781 0.055 Uiso 1 1 calc R U . . .
H30B H 0.525006 0.291925 0.451645 0.055 Uiso 1 1 calc R U . . .
H30C H 0.517094 0.381964 0.408921 0.055 Uiso 1 1 calc R U . . .
C23 C 0.0147(4) 0.7108(4) 0.4845(3) 0.0291(11) Uani 1 1 d . . . . .
H23A H 0.003492 0.779345 0.478210 0.044 Uiso 1 1 calc R U . . .
H23B H 0.016427 0.716698 0.543770 0.044 Uiso 1 1 calc R U . . .
H23C H -0.049989 0.646082 0.441134 0.044 Uiso 1 1 calc R U . . .
C9 C -0.0765(4) 0.7917(4) 0.3147(4) 0.0309(11) Uani 1 1 d . . . . .
H9 H -0.124053 0.715960 0.286032 0.037 Uiso 1 1 calc R U . . .
C8 C -0.1277(5) 0.8785(5) 0.3282(4) 0.0384(13) Uani 1 1 d . . . . .
H8 H -0.210456 0.862852 0.309397 0.046 Uiso 1 1 calc R U . . .
C18 C 0.1477(5) 0.6132(4) 0.1060(3) 0.0319(12) Uani 1 1 d . . . . .
H18A H 0.216081 0.592947 0.131410 0.048 Uiso 1 1 calc R U . . .
H18B H 0.161610 0.638489 0.060351 0.048 Uiso 1 1 calc R U . . .
H18C H 0.078631 0.547557 0.080094 0.048 Uiso 1 1 calc R U . . .
C6 C 0.0642(5) 1.0132(4) 0.3998(4) 0.0388(13) Uani 1 1 d . . . . .
H6 H 0.111342 1.088934 0.429783 0.047 Uiso 1 1 calc R U . . .
C27 C 0.4754(4) 0.3161(5) 0.0746(3) 0.0341(12) Uani 1 1 d . . . . .
H27A H 0.515776 0.383448 0.128669 0.051 Uiso 1 1 calc R U . . .
H27B H 0.489483 0.330616 0.024432 0.051 Uiso 1 1 calc R U . . .
H27C H 0.505260 0.253682 0.078637 0.051 Uiso 1 1 calc R U . . .
C32 C 0.3002(5) 0.2866(4) 0.4054(3) 0.0295(11) Uani 1 1 d . . . . .
H32A H 0.313672 0.366992 0.419359 0.044 Uiso 1 1 calc R U . . .
H32B H 0.323425 0.275046 0.459891 0.044 Uiso 1 1 calc R U . . .
H32C H 0.216985 0.247360 0.374507 0.044 Uiso 1 1 calc R U . . .
C28 C 0.2950(5) 0.3761(5) 0.0435(3) 0.0329(11) Uani 1 1 d . . . . .
H28A H 0.209798 0.353678 0.030511 0.049 Uiso 1 1 calc R U . . .
H28B H 0.314380 0.385185 -0.006964 0.049 Uiso 1 1 calc R U . . .
H28C H 0.329337 0.447316 0.095121 0.049 Uiso 1 1 calc R U . . .
C15 C 0.3985(5) -0.0599(4) 0.0874(4) 0.0390(14) Uani 1 1 d . . . . .
H15 H 0.351122 -0.134031 0.049840 0.047 Uiso 1 1 calc R U . . .
C13 C 0.5878(4) 0.0692(5) 0.1723(4) 0.0345(12) Uani 1 1 d . . . . .
H13 H 0.670266 0.083550 0.193718 0.041 Uiso 1 1 calc R U . . .
C31 C 0.3471(5) 0.1144(4) 0.3233(3) 0.0343(12) Uani 1 1 d . . . . .
H31A H 0.264752 0.076860 0.288213 0.051 Uiso 1 1 calc R U . . .
H31B H 0.363003 0.100346 0.377025 0.051 Uiso 1 1 calc R U . . .
H31C H 0.397338 0.085019 0.289172 0.051 Uiso 1 1 calc R U . . .
C26 C 0.2787(5) 0.1741(5) -0.0151(3) 0.0358(12) Uani 1 1 d . . . . .
H26A H 0.313032 0.115671 -0.007030 0.054 Uiso 1 1 calc R U . . .
H26B H 0.284912 0.180373 -0.069705 0.054 Uiso 1 1 calc R U . . .
H26C H 0.196133 0.154435 -0.018054 0.054 Uiso 1 1 calc R U . . .
B2 B -0.0760(4) 0.4003(4) 0.1604(4) 0.0243(11) Uani 1 1 d . . . . .
H2 H -0.110035 0.464685 0.141934 0.029 Uiso 1 1 calc R U . . .
C19 C 0.2322(5) 0.8113(5) 0.2141(4) 0.0409(14) Uani 1 1 d . . . . .
H19A H 0.218513 0.873394 0.258645 0.061 Uiso 1 1 calc R U . . .
H19B H 0.243522 0.832742 0.166189 0.061 Uiso 1 1 calc R U . . .
H19C H 0.302301 0.794228 0.240726 0.061 Uiso 1 1 calc R U . . .
B9 B -0.0858(4) 0.2519(4) 0.2512(4) 0.0233(11) Uani 1 1 d . . . . .
H9A H -0.127097 0.217884 0.292938 0.028 Uiso 1 1 calc R U . . .
B4 B 0.0563(4) 0.3462(4) 0.2947(3) 0.0189(10) Uani 1 1 d . . . . .
H4 H 0.110626 0.375777 0.364895 0.023 Uiso 1 1 calc R U . . .
B10 B -0.1093(4) 0.1695(4) 0.1380(4) 0.0264(12) Uani 1 1 d . . . . .
H10 H -0.167011 0.080849 0.104398 0.032 Uiso 1 1 calc R U . . .
C14 C 0.5184(5) -0.0380(5) 0.1198(4) 0.0423(14) Uani 1 1 d . . . . .
H14 H 0.553028 -0.097759 0.105645 0.051 Uiso 1 1 calc R U . . .
B8 B -0.1688(4) 0.2844(4) 0.1673(4) 0.0234(11) Uani 1 1 d . . . . .
H8A H -0.265493 0.271483 0.152983 0.028 Uiso 1 1 calc R U . . .
B7 B -0.1016(4) 0.2608(5) 0.0823(4) 0.0268(12) Uani 1 1 d . . . . .
H7 H -0.153529 0.232294 0.011721 0.032 Uiso 1 1 calc R U . . .
C7 C -0.0571(6) 0.9886(5) 0.3694(5) 0.0480(15) Uani 1 1 d . . . . .
H7A H -0.092086 1.048196 0.376934 0.058 Uiso 1 1 calc R U . . .
B6 B 0.0209(4) 0.2137(4) 0.1135(4) 0.0241(11) Uani 1 1 d . . . . .
H6A H 0.051234 0.154800 0.063957 0.029 Uiso 1 1 calc R U . . .
B1 B 0.0404(4) 0.3557(4) 0.1276(3) 0.0214(11) Uani 1 1 d . . . . .
H1 H 0.084379 0.391769 0.088056 0.026 Uiso 1 1 calc R U . . .
B3 B -0.0671(4) 0.3941(4) 0.2642(4) 0.0228(11) Uani 1 1 d . . . . .
H3 H -0.095733 0.454375 0.314114 0.027 Uiso 1 1 calc R U . . .
B5 B 0.0298(4) 0.2067(4) 0.2168(3) 0.0222(11) Uani 1 1 d . . . . .
H5A H 0.065317 0.143133 0.235470 0.027 Uiso 1 1 calc R U . . .
C20 C 0.0149(5) 0.7329(6) 0.1397(4) 0.0472(15) Uani 1 1 d . . . . .
H20A H -0.053161 0.672959 0.130919 0.071 Uiso 1 1 calc R U . . .
H20B H 0.014315 0.736947 0.083275 0.071 Uiso 1 1 calc R U . . .
H20C H 0.011698 0.804687 0.180322 0.071 Uiso 1 1 calc R U . . .

loop_
_atom_site_aniso_label
_atom_site_aniso_U_11
_atom_site_aniso_U_22
_atom_site_aniso_U_33
_atom_site_aniso_U_23
_atom_site_aniso_U_13
_atom_site_aniso_U_12
I3 0.02427(17) 0.0459(2) 0.0448(2) 0.01946(17) 0.01236(14) 0.01362(14)
I1 0.0555(2) 0.02097(18) 0.0313(2) 0.00509(14) 0.00633(16) -0.00084(14)
I2 0.0508(2) 0.0483(2) 0.0304(2) 0.02145(17) 0.01789(16) 0.00675(17)
Si1 0.0174(5) 0.0126(5) 0.0144(6) 0.0038(4) 0.0059(4) 0.0044(4)
Si2 0.0187(5) 0.0133(5) 0.0141(6) 0.0037(4) 0.0064(4) 0.0056(4)
Al1 0.0120(5) 0.0102(5) 0.0138(6) 0.0010(4) 0.0032(4) 0.0012(4)
Al2 0.0212(6) 0.0234(7) 0.0213(7) 0.0087(5) 0.0061(5) 0.0011(5)
N1 0.0207(17) 0.0194(18) 0.0184(19) 0.0077(15) 0.0098(14) 0.0047(14)
N3 0.0239(17) 0.0188(18) 0.0173(19) 0.0043(15) 0.0085(15) 0.0078(14)
N2 0.0211(16) 0.0157(17) 0.0156(19) 0.0046(14) 0.0079(14) 0.0082(13)
N4 0.0264(18) 0.0202(18) 0.019(2) 0.0074(15) 0.0108(15) 0.0096(14)
C4 0.0166(19) 0.019(2) 0.021(2) 0.0054(17) 0.0072(17) 0.0053(15)
C3 0.0145(18) 0.018(2) 0.020(2) 0.0072(17) 0.0063(16) 0.0041(15)
C10 0.025(2) 0.027(2) 0.021(2) 0.0124(19) 0.0148(18) 0.0130(18)
C21 0.024(2) 0.022(2) 0.012(2) 0.0009(17) 0.0095(17) 0.0093(17)
C1 0.0178(19) 0.015(2) 0.017(2) 0.0031(16) 0.0068(16) 0.0040(15)
C2 0.0196(19) 0.014(2) 0.017(2) 0.0033(16) 0.0067(17) 0.0031(15)
C11 0.027(2) 0.024(2) 0.026(3) 0.0106(19) 0.0142(19) 0.0107(18)
C29 0.032(2) 0.024(2) 0.018(2) 0.0105(18) 0.0099(19) 0.0128(18)
C17 0.034(2) 0.025(2) 0.024(3) 0.0153(19) 0.013(2) 0.0132(19)
C25 0.027(2) 0.022(2) 0.016(2) 0.0036(18) 0.0122(18) 0.0060(17)
C5 0.032(2) 0.025(2) 0.027(3) 0.008(2) 0.015(2) 0.0099(19)
C16 0.030(2) 0.023(2) 0.031(3) 0.004(2) 0.016(2) 0.0050(19)
C12 0.024(2) 0.020(2) 0.036(3) 0.007(2) 0.013(2) 0.0056(18)
C22 0.033(2) 0.023(2) 0.019(2) 0.0008(19) 0.0038(19) 0.0057(19)
C24 0.040(3) 0.029(3) 0.017(2) 0.0070(19) 0.014(2) 0.011(2)
C30 0.030(2) 0.052(3) 0.027(3) 0.019(2) 0.002(2) 0.010(2)
C23 0.029(2) 0.036(3) 0.023(3) 0.006(2) 0.013(2) 0.013(2)
C9 0.027(2) 0.030(3) 0.038(3) 0.014(2) 0.010(2) 0.012(2)
C8 0.037(3) 0.045(3) 0.049(4) 0.023(3) 0.023(3) 0.026(2)
C18 0.054(3) 0.029(3) 0.020(3) 0.013(2) 0.018(2) 0.015(2)
C6 0.054(3) 0.021(3) 0.045(3) 0.012(2) 0.023(3) 0.012(2)
C27 0.028(2) 0.052(3) 0.025(3) 0.016(2) 0.013(2) 0.009(2)
C32 0.044(3) 0.033(3) 0.016(2) 0.009(2) 0.012(2) 0.021(2)
C28 0.045(3) 0.038(3) 0.022(3) 0.012(2) 0.018(2) 0.020(2)
C15 0.042(3) 0.018(2) 0.055(4) 0.006(2) 0.027(3) 0.004(2)
C13 0.025(2) 0.037(3) 0.052(4) 0.023(3) 0.019(2) 0.015(2)
C31 0.063(3) 0.025(3) 0.023(3) 0.013(2) 0.018(2) 0.016(2)
C26 0.045(3) 0.037(3) 0.016(3) 0.001(2) 0.010(2) 0.005(2)
B2 0.018(2) 0.023(3) 0.025(3) 0.007(2) 0.002(2) 0.0014(19)
C19 0.056(3) 0.028(3) 0.039(3) 0.013(2) 0.025(3) -0.001(2)
B9 0.022(2) 0.021(2) 0.023(3) 0.006(2) 0.009(2) 0.0016(19)
B4 0.022(2) 0.014(2) 0.017(3) 0.0027(18) 0.0068(19) 0.0029(18)
B10 0.023(2) 0.022(3) 0.024(3) 0.004(2) 0.006(2) -0.003(2)
C14 0.048(3) 0.026(3) 0.071(4) 0.024(3) 0.035(3) 0.022(2)
B8 0.016(2) 0.025(3) 0.020(3) 0.005(2) 0.0017(19) -0.0015(19)
B7 0.023(2) 0.026(3) 0.018(3) 0.003(2) 0.001(2) -0.003(2)
C7 0.061(4) 0.040(3) 0.059(4) 0.017(3) 0.033(3) 0.035(3)
B6 0.026(2) 0.019(2) 0.019(3) 0.002(2) 0.005(2) -0.0008(19)
B1 0.023(2) 0.020(2) 0.015(3) 0.0036(19) 0.0018(19) 0.0020(19)
B3 0.016(2) 0.025(3) 0.026(3) 0.008(2) 0.010(2) 0.0024(18)
B5 0.027(2) 0.013(2) 0.018(3) 0.0004(19) 0.006(2) -0.0010(18)
C20 0.055(3) 0.077(5) 0.038(3) 0.039(3) 0.025(3) 0.039(3)

loop_
_atom_type_symbol
_atom_type_description
_atom_type_scat_dispersion_real
_atom_type_scat_dispersion_imag
_atom_type_scat_source
C C 0.0181 0.0091 'International Tables Vol C Tables 4.2.6.8 and 6.1.1.4'
N N 0.0311 0.0180 'International Tables Vol C Tables 4.2.6.8 and 6.1.1.4'
H H 0.0000 0.0000 'International Tables Vol C Tables 4.2.6.8 and 6.1.1.4'
Si Si 0.2541 0.3302 'International Tables Vol C Tables 4.2.6.8 and 6.1.1.4'
B B 0.0090 0.0039 'International Tables Vol C Tables 4.2.6.8 and 6.1.1.4'
Al Al 0.2130 0.2455 'International Tables Vol C Tables 4.2.6.8 and 6.1.1.4'
I I -0.3257 6.8362 'International Tables Vol C Tables 4.2.6.8 and 6.1.1.4'

loop_
_geom_angle_atom_site_label_1
_geom_angle_atom_site_label_2
_geom_angle_atom_site_label_3
_geom_angle
_geom_angle_site_symmetry_1
_geom_angle_site_symmetry_3
_geom_angle_publ_flag
N1 Si1 N2 72.42(17) . . ?
N1 Si1 C1 107.92(17) . . ?
N2 Si1 C1 107.00(18) . . ?
N1 Si1 Al1 132.52(12) . . ?
N2 Si1 Al1 119.85(12) . . ?
C1 Si1 Al1 110.43(14) . . ?
N1 Si1 C3 36.21(16) . . ?
N2 Si1 C3 36.25(16) . . ?
C1 Si1 C3 113.20(17) . . ?
Al1 Si1 C3 135.33(11) . . ?
N4 Si2 N3 72.54(18) . . ?
N4 Si2 C2 107.15(18) . . ?
N3 Si2 C2 108.59(18) . . ?
N4 Si2 Al1 119.41(13) . . ?
N3 Si2 Al1 131.87(13) . . ?
C2 Si2 Al1 110.60(14) . . ?
N4 Si2 C4 36.06(17) . . ?
N3 Si2 C4 36.52(17) . . ?
C2 Si2 C4 113.78(17) . . ?
Al1 Si2 C4 134.49(11) . . ?
Si1 Al1 Si2 89.44(5) . . ?
Si1 Al1 Al2 120.54(7) . . ?
Si2 Al1 Al2 115.58(7) . . ?
Al1 Al2 I2 125.75(6) . . ?
Al1 Al2 I1 105.72(6) . . ?
I2 Al2 I1 104.74(5) . . ?
Al1 Al2 I3 101.41(6) . . ?
I2 Al2 I3 105.54(5) . . ?
I1 Al2 I3 114.07(5) . . ?
C3 N1 C17 128.8(4) . . ?
C3 N1 Si1 90.6(3) . . ?
C17 N1 Si1 137.8(3) . . ?
C4 N3 C25 128.1(4) . . ?
C4 N3 Si2 90.1(3) . . ?
C25 N3 Si2 140.0(3) . . ?
C3 N2 C21 128.2(4) . . ?
C3 N2 Si1 90.5(3) . . ?
C21 N2 Si1 139.6(3) . . ?
C4 N4 C29 130.0(4) . . ?
C4 N4 Si2 90.7(3) . . ?
C29 N4 Si2 137.8(3) . . ?
N4 C4 N3 106.5(4) . . ?
N4 C4 C11 126.6(4) . . ?
N3 C4 C11 126.9(4) . . ?
N4 C4 Si2 53.2(2) . . ?
N3 C4 Si2 53.4(2) . . ?
C11 C4 Si2 178.0(3) . . ?
N1 C3 N2 106.3(4) . . ?
N1 C3 C10 125.7(4) . . ?
N2 C3 C10 127.8(4) . . ?
N1 C3 Si1 53.1(2) . . ?
N2 C3 Si1 53.3(2) . . ?
C10 C3 Si1 178.9(3) . . ?
C5 C10 C9 120.6(5) . . ?
C5 C10 C3 121.9(4) . . ?
C9 C10 C3 117.5(4) . . ?
N2 C21 C22 109.0(4) . . ?
N2 C21 C23 111.1(4) . . ?
C22 C21 C23 111.8(4) . . ?
N2 C21 C24 107.0(4) . . ?
C22 C21 C24 109.2(4) . . ?
C23 C21 C24 108.6(4) . . ?
C2 C1 B2 110.4(3) . . ?
C2 C1 B1 60.6(3) . . ?
B2 C1 B1 62.1(3) . . ?
C2 C1 B3 110.6(3) . . ?
B2 C1 B3 62.5(3) . . ?
B1 C1 B3 113.2(3) . . ?
C2 C1 B4 60.9(3) . . ?
B2 C1 B4 113.7(3) . . ?
B1 C1 B4 112.6(3) . . ?
B3 C1 B4 62.5(3) . . ?
C2 C1 Si1 113.4(3) . . ?
B2 C1 Si1 124.9(3) . . ?
B1 C1 Si1 115.6(3) . . ?
B3 C1 Si1 125.5(3) . . ?
B4 C1 Si1 116.0(3) . . ?
C1 C2 B6 110.6(3) . . ?
C1 C2 B1 60.5(3) . . ?
B6 C2 B1 62.5(3) . . ?
C1 C2 B5 110.4(3) . . ?
B6 C2 B5 62.5(3) . . ?
B1 C2 B5 113.4(3) . . ?
C1 C2 B4 60.5(3) . . ?
B6 C2 B4 113.5(3) . . ?
B1 C2 B4 112.2(4) . . ?
B5 C2 B4 62.4(3) . . ?
C1 C2 Si2 112.1(2) . . ?
B6 C2 Si2 125.1(3) . . ?
B1 C2 Si2 113.8(3) . . ?
B5 C2 Si2 127.3(3) . . ?
B4 C2 Si2 116.9(3) . . ?
C16 C11 C12 120.1(5) . . ?
C16 C11 C4 119.2(4) . . ?
C12 C11 C4 120.6(4) . . ?
N4 C29 C32 107.4(4) . . ?
N4 C29 C31 110.7(4) . . ?
C32 C29 C31 109.0(4) . . ?
N4 C29 C30 109.2(4) . . ?
C32 C29 C30 109.4(4) . . ?
C31 C29 C30 111.2(4) . . ?
N1 C17 C19 109.1(4) . . ?
N1 C17 C20 112.0(4) . . ?
C19 C17 C20 111.0(5) . . ?
N1 C17 C18 106.6(4) . . ?
C19 C17 C18 108.7(4) . . ?
C20 C17 C18 109.2(4) . . ?
N3 C25 C26 110.9(4) . . ?
N3 C25 C28 107.0(4) . . ?
C26 C25 C28 107.9(4) . . ?
N3 C25 C27 109.9(4) . . ?
C26 C25 C27 111.8(4) . . ?
C28 C25 C27 109.3(4) . . ?
C10 C5 C6 119.5(5) . . ?
C11 C16 C15 119.9(5) . . ?
C13 C12 C11 119.6(4) . . ?
C8 C9 C10 119.7(5) . . ?
C9 C8 C7 119.5(5) . . ?
C5 C6 C7 119.6(5) . . ?
C14 C15 C16 119.7(5) . . ?
C14 C13 C12 120.2(5) . . ?
C1 B2 B1 59.0(3) . . ?
C1 B2 B3 58.9(3) . . ?
B1 B2 B3 107.7(4) . . ?
C1 B2 B8 105.0(4) . . ?
B1 B2 B8 107.3(4) . . ?
B3 B2 B8 59.8(3) . . ?
C1 B2 B7 105.1(4) . . ?
B1 B2 B7 59.5(3) . . ?
B3 B2 B7 107.8(4) . . ?
B8 B2 B7 59.9(3) . . ?
B4 B9 B5 60.6(3) . . ?
B4 B9 B3 60.4(3) . . ?
B5 B9 B3 108.9(4) . . ?
B4 B9 B10 108.1(4) . . ?
B5 B9 B10 59.9(3) . . ?
B3 B9 B10 107.6(4) . . ?
B4 B9 B8 107.9(4) . . ?
B5 B9 B8 107.8(4) . . ?
B3 B9 B8 59.7(3) . . ?
B10 B9 B8 59.5(3) . . ?
C1 B4 C2 58.6(3) . . ?
C1 B4 B9 105.5(3) . . ?
C2 B4 B9 105.3(3) . . ?
C1 B4 B3 58.6(3) . . ?
C2 B4 B3 105.7(4) . . ?
B9 B4 B3 60.3(3) . . ?
C1 B4 B5 105.9(4) . . ?
C2 B4 B5 58.6(3) . . ?
B9 B4 B5 59.9(3) . . ?
B3 B4 B5 108.2(3) . . ?
B8 B10 B7 60.4(3) . . ?
B8 B10 B5 108.2(4) . . ?
B7 B10 B5 108.0(3) . . ?
B8 B10 B6 108.0(4) . . ?
B7 B10 B6 59.8(3) . . ?
B5 B10 B6 59.9(3) . . ?
B8 B10 B9 60.3(3) . . ?
B7 B10 B9 108.2(4) . . ?
B5 B10 B9 59.7(3) . . ?
B6 B10 B9 107.4(3) . . ?
C13 C14 C15 120.6(5) . . ?
B10 B8 B3 108.4(4) . . ?
B10 B8 B7 59.8(3) . . ?
B3 B8 B7 108.1(3) . . ?
B10 B8 B2 108.2(4) . . ?
B3 B8 B2 59.9(3) . . ?
B7 B8 B2 60.1(3) . . ?
B10 B8 B9 60.2(3) . . ?
B3 B8 B9 59.9(3) . . ?
B7 B8 B9 107.7(4) . . ?
B2 B8 B9 107.8(3) . . ?
B1 B7 B6 60.2(3) . . ?
B1 B7 B10 108.1(4) . . ?
B6 B7 B10 60.3(3) . . ?
B1 B7 B8 107.5(4) . . ?
B6 B7 B8 108.0(4) . . ?
B10 B7 B8 59.8(3) . . ?
B1 B7 B2 59.7(3) . . ?
B6 B7 B2 108.2(3) . . ?
B10 B7 B2 108.0(4) . . ?
B8 B7 B2 59.9(3) . . ?
C8 C7 C6 121.0(5) . . ?
C2 B6 B7 105.8(4) . . ?
C2 B6 B1 59.1(3) . . ?
B7 B6 B1 59.8(3) . . ?
C2 B6 B5 59.3(3) . . ?
B7 B6 B5 108.2(4) . . ?
B1 B6 B5 108.1(4) . . ?
C2 B6 B10 105.6(4) . . ?
B7 B6 B10 60.0(3) . . ?
B1 B6 B10 107.5(4) . . ?
B5 B6 B10 60.0(3) . . ?
C1 B1 C2 58.9(3) . . ?
C1 B1 B7 106.0(4) . . ?
C2 B1 B7 105.5(4) . . ?
C1 B1 B2 58.9(3) . . ?
C2 B1 B2 106.6(4) . . ?
B7 B1 B2 60.8(3) . . ?
C1 B1 B6 106.0(4) . . ?
C2 B1 B6 58.4(3) . . ?
B7 B1 B6 60.0(3) . . ?
B2 B1 B6 108.9(4) . . ?
C1 B3 B8 105.2(4) . . ?
C1 B3 B2 58.7(3) . . ?
B8 B3 B2 60.2(3) . . ?
C1 B3 B9 105.0(4) . . ?
B8 B3 B9 60.3(3) . . ?
B2 B3 B9 108.3(4) . . ?
C1 B3 B4 58.9(3) . . ?
B8 B3 B4 107.5(4) . . ?
B2 B3 B4 107.7(4) . . ?
B9 B3 B4 59.3(3) . . ?
C2 B5 B9 105.1(4) . . ?
C2 B5 B6 58.3(3) . . ?
B9 B5 B6 108.2(4) . . ?
C2 B5 B10 104.9(4) . . ?
B9 B5 B10 60.4(3) . . ?
B6 B5 B10 60.1(3) . . ?
C2 B5 B4 59.0(3) . . ?
B9 B5 B4 59.4(3) . . ?
B6 B5 B4 107.3(4) . . ?
B10 B5 B4 107.6(4) . . ?

loop_
_geom_bond_atom_site_label_1
_geom_bond_atom_site_label_2
_geom_bond_distance
_geom_bond_site_symmetry_2
_geom_bond_publ_flag
I3 Al2 2.5684(15) . ?
I1 Al2 2.5562(14) . ?
I2 Al2 2.5499(14) . ?
Si1 N1 1.817(4) . ?
Si1 N2 1.820(4) . ?
Si1 C1 1.923(4) . ?
Si1 Al1 2.2568(16) . ?
Si1 C3 2.271(5) . ?
Si2 N4 1.816(4) . ?
Si2 N3 1.819(4) . ?
Si2 C2 1.930(4) . ?
Si2 Al1 2.2611(15) . ?
Si2 C4 2.266(5) . ?
Al1 Al2 2.4310(17) . ?
N1 C3 1.342(6) . ?
N1 C17 1.491(6) . ?
N3 C4 1.349(6) . ?
N3 C25 1.508(6) . ?
N2 C3 1.343(6) . ?
N2 C21 1.503(6) . ?
N4 C4 1.334(6) . ?
N4 C29 1.496(6) . ?
C4 C11 1.487(7) . ?
C3 C10 1.484(6) . ?
C10 C5 1.386(7) . ?
C10 C9 1.403(6) . ?
C21 C22 1.522(6) . ?
C21 C23 1.529(6) . ?
C21 C24 1.532(7) . ?
C1 C2 1.687(6) . ?
C1 B2 1.714(6) . ?
C1 B1 1.714(7) . ?
C1 B3 1.717(6) . ?
C1 B4 1.722(7) . ?
C2 B6 1.702(6) . ?
C2 B1 1.715(7) . ?
C2 B5 1.721(6) . ?
C2 B4 1.727(7) . ?
C11 C16 1.383(6) . ?
C11 C12 1.390(6) . ?
C29 C32 1.515(7) . ?
C29 C31 1.529(7) . ?
C29 C30 1.538(6) . ?
C17 C19 1.524(6) . ?
C17 C20 1.525(7) . ?
C17 C18 1.535(7) . ?
C25 C26 1.522(6) . ?
C25 C28 1.525(7) . ?
C25 C27 1.525(6) . ?
C5 C6 1.391(8) . ?
C16 C15 1.384(8) . ?
C12 C13 1.383(7) . ?
C9 C8 1.384(8) . ?
C8 C7 1.386(9) . ?
C6 C7 1.391(8) . ?
C15 C14 1.382(8) . ?
C13 C14 1.371(8) . ?
B2 B1 1.768(8) . ?
B2 B3 1.779(8) . ?
B2 B8 1.784(7) . ?
B2 B7 1.788(8) . ?
B9 B4 1.764(6) . ?
B9 B5 1.773(8) . ?
B9 B3 1.781(7) . ?
B9 B10 1.787(8) . ?
B9 B8 1.788(8) . ?
B4 B3 1.783(7) . ?
B4 B5 1.785(7) . ?
B10 B8 1.774(8) . ?
B10 B7 1.774(8) . ?
B10 B5 1.778(7) . ?
B10 B6 1.780(7) . ?
B8 B3 1.777(7) . ?
B8 B7 1.784(8) . ?
B7 B1 1.766(6) . ?
B7 B6 1.770(8) . ?
B6 B1 1.773(7) . ?
B6 B5 1.776(8) . ?
